data_4080278
loop_
_publ_author_name
'Sobaczynski, Adam P.'
'Bauer, Tobias'
'Kempe, Rhett'

_publ_section_title
;
 Heterometallic Hydride Complexes of Rare-Earth Metals and Ruthenium
 through C--H Bond Activation
;
_journal_issue 5
_journal_name_full Organometallics
_journal_page_first 1363
_journal_paper_doi 10.1021/om301039g
_journal_volume 32
_journal_year 2013
_chemical_formula_sum 'C71 H104 Lu2 O2 P4 Ru2'
_chemical_formula_weight 1665.50
_chemical_name_systematic
;
 ?
;
_space_group_IT_number 2
_symmetry_cell_setting triclinic
_symmetry_space_group_name_Hall '-P 1'
_symmetry_space_group_name_H-M 'P -1'
_atom_sites_solution_hydrogens geom
_atom_sites_solution_primary direct
_atom_sites_solution_secondary difmap
_audit_creation_method SHELXL-97
_cell_angle_alpha 97.095(4)
_cell_angle_beta 112.040(3)
_cell_angle_gamma 110.461(4)
_cell_formula_units_Z 2
_cell_length_a 15.0930(7)
_cell_length_b 15.5230(8)
_cell_length_c 18.3880(8)
_cell_measurement_reflns_used 23032
_cell_measurement_temperature 133(2)
_cell_volume 3576.8(4)
_computing_cell_refinement X-AREA-STOE
_computing_data_collection X-AREA-STOE
_computing_data_reduction X-AREA-STOE
_computing_structure_refinement 'SHELXL-97 (Sheldrick, 2008)'
_computing_structure_solution SIR-97
_diffrn_ambient_temperature 133(2)
_diffrn_measured_fraction_theta_full 0.993
_diffrn_measured_fraction_theta_max 0.993
_diffrn_measurement_device_type STOE-IPDSII
_diffrn_measurement_method Omega-Scan
_diffrn_radiation_monochromator graphite
_diffrn_radiation_source 'fine-focus sealed tube'
_diffrn_radiation_type MoK\a
_diffrn_radiation_wavelength 0.71069
_diffrn_reflns_av_R_equivalents 0.1239
_diffrn_reflns_av_sigmaI/netI 0.1104
_diffrn_reflns_limit_h_max 16
_diffrn_reflns_limit_h_min -17
_diffrn_reflns_limit_k_max 18
_diffrn_reflns_limit_k_min -18
_diffrn_reflns_limit_l_max 21
_diffrn_reflns_limit_l_min 0
_diffrn_reflns_number 12016
_diffrn_reflns_theta_full 24.63
_diffrn_reflns_theta_max 24.63
_diffrn_reflns_theta_min 1.25
_exptl_absorpt_coefficient_mu 3.280
_exptl_absorpt_correction_T_max 0.6143
_exptl_absorpt_correction_T_min 0.3130
_exptl_absorpt_correction_type numerical
_exptl_crystal_colour colorless
_exptl_crystal_density_diffrn 1.546
_exptl_crystal_density_method 'not measured'
_exptl_crystal_description plate
_exptl_crystal_F_000 1672
_exptl_crystal_size_max 0.41
_exptl_crystal_size_mid 0.11
_exptl_crystal_size_min 0.09
_refine_diff_density_max 1.281
_refine_diff_density_min -1.649
_refine_diff_density_rms 0.130
_refine_ls_extinction_method none
_refine_ls_goodness_of_fit_ref 0.742
_refine_ls_hydrogen_treatment constr
_refine_ls_matrix_type full
_refine_ls_number_parameters 739
_refine_ls_number_reflns 12016
_refine_ls_number_restraints 1
_refine_ls_restrained_S_all 0.743
_refine_ls_R_factor_all 0.0695
_refine_ls_R_factor_gt 0.0372
_refine_ls_shift/su_max 0.001
_refine_ls_shift/su_mean 0.000
_refine_ls_structure_factor_coef Fsqd
_refine_ls_weighting_details 'calc w=1/[\s^2^(Fo^2^)+(0.0368P)^2^+0.0000P] where P=(Fo^2^+2Fc^2^)/3'
_refine_ls_weighting_scheme calc
_refine_ls_wR_factor_gt 0.0757
_refine_ls_wR_factor_ref 0.0803
_reflns_number_gt 7201
_reflns_number_total 12016
_reflns_threshold_expression >2\s(I)
_cod_data_source_file om301039g_si_004.cif
_cod_data_source_block t277apma
_cod_original_cell_volume 3576.8(3)
_cod_original_sg_symbol_H-M P-1
_cod_database_code 4080278
_cell_measurement_2theta_min 2.50
_cell_measurement_2theta_max 50.04

loop_
_symmetry_equiv_pos_as_xyz
'x, y, z'
'-x, -y, -z'

loop_
_atom_site_label
_atom_site_type_symbol
_atom_site_fract_x
_atom_site_fract_y
_atom_site_fract_z
_atom_site_U_iso_or_equiv
_atom_site_adp_type
_atom_site_occupancy
_atom_site_symmetry_multiplicity
_atom_site_calc_flag
_atom_site_refinement_flags
C1 C 1.0093(6) 0.1145(6) 0.3402(5) 0.0389(19) Uani 1 1 d .
H1A H 0.9641 0.0517 0.3422 0.047 Uiso 1 1 calc R
H1B H 1.0505 0.1055 0.3112 0.047 Uiso 1 1 calc R
C2 C 1.1059(7) 0.1362(7) 0.5148(5) 0.054(2) Uani 1 1 d .
H2A H 1.0372 0.1016 0.5141 0.081 Uiso 1 1 calc R
H2B H 1.1562 0.1818 0.5694 0.081 Uiso 1 1 calc R
H2C H 1.1326 0.0901 0.5022 0.081 Uiso 1 1 calc R
C3 C 1.0182(7) 0.4853(6) 0.2687(5) 0.046(2) Uani 1 1 d .
H3A H 1.0732 0.5303 0.2583 0.069 Uiso 1 1 calc R
H3B H 1.0403 0.4369 0.2886 0.069 Uiso 1 1 calc R
H3C H 1.0075 0.5206 0.3103 0.069 Uiso 1 1 calc R
C4 C 0.6787(6) -0.0098(5) 0.3711(4) 0.0367(19) Uani 1 1 d .
H4A H 0.7507 -0.0067 0.3980 0.044 Uiso 1 1 calc R
H4B H 0.6473 -0.0137 0.4098 0.044 Uiso 1 1 calc R
C5 C 0.8861(7) 0.5142(7) 0.1587(6) 0.055(2) Uani 1 1 d .
H5A H 0.8780 0.5520 0.2005 0.082 Uiso 1 1 calc R
H5B H 0.8194 0.4843 0.1080 0.082 Uiso 1 1 calc R
H5C H 0.9424 0.5564 0.1480 0.082 Uiso 1 1 calc R
C6 C 0.8241(7) 0.3724(7) 0.2061(6) 0.055(3) Uani 1 1 d .
H6A H 0.8455 0.3291 0.2354 0.082 Uiso 1 1 calc R
H6B H 0.7609 0.3345 0.1538 0.082 Uiso 1 1 calc R
H6C H 0.8084 0.4135 0.2395 0.082 Uiso 1 1 calc R
C7 C 0.5373(8) 0.1902(7) 0.5369(6) 0.052(2) Uani 1 1 d .
H7A H 0.5669 0.1552 0.5724 0.079 Uiso 1 1 calc R
H7B H 0.4605 0.1633 0.5178 0.079 Uiso 1 1 calc R
H7C H 0.5695 0.2583 0.5678 0.079 Uiso 1 1 calc R
C8 C 1.2237(6) 0.2601(6) 0.4491(6) 0.052(2) Uani 1 1 d .
H8A H 1.2588 0.2165 0.4582 0.062 Uiso 1 1 calc R
H8B H 1.2211 0.2770 0.3984 0.062 Uiso 1 1 calc R
C9 C 1.2497(8) 0.5075(7) 0.4728(8) 0.082(4) Uani 1 1 d .
H9A H 1.2101 0.5466 0.4682 0.123 Uiso 1 1 calc R
H9B H 1.2379 0.4768 0.4181 0.123 Uiso 1 1 calc R
H9C H 1.3254 0.5487 0.5070 0.123 Uiso 1 1 calc R
C10 C 0.8476(9) 0.2527(7) 0.7300(7) 0.082(3) Uani 1 1 d .
H10A H 0.8781 0.2764 0.6938 0.123 Uiso 1 1 calc R
H10B H 0.8993 0.2878 0.7873 0.123 Uiso 1 1 calc R
H10C H 0.7836 0.2627 0.7179 0.123 Uiso 1 1 calc R
C11 C 0.2618(13) 0.4725(10) 0.0643(10) 0.124(5) Uani 1 1 d .
H11A H 0.2228 0.4023 0.0425 0.185 Uiso 1 1 calc R
H11B H 0.3196 0.4944 0.0488 0.185 Uiso 1 1 calc R
H11C H 0.2136 0.5019 0.0415 0.185 Uiso 1 1 calc R
C12 C 0.3427(12) 0.4194(10) 0.8510(16) 0.198(12) Uani 1 1 d D
H12A H 0.3306 0.4717 0.8750 0.297 Uiso 1 1 calc R
H12B H 0.3542 0.4309 0.8034 0.297 Uiso 1 1 calc R
H12C H 0.4053 0.4169 0.8921 0.297 Uiso 1 1 calc R
C13 C 0.7324(6) 0.0791(6) 0.2001(5) 0.0341(19) Uani 1 1 d .
C14 C 0.6544(6) 0.0748(6) 0.1223(5) 0.0351(19) Uani 1 1 d .
H14 H 0.6316 0.1239 0.1123 0.042 Uiso 1 1 calc R
C15 C 0.6169(6) -0.0137(6) 0.0629(5) 0.037(2) Uani 1 1 d .
H15 H 0.5642 -0.0340 0.0077 0.044 Uiso 1 1 calc R
C16 C 0.6709(6) -0.0657(6) 0.0996(5) 0.036(2) Uani 1 1 d .
H16 H 0.6621 -0.1270 0.0737 0.043 Uiso 1 1 calc R
C17 C 0.7403(6) -0.0112(5) 0.1816(5) 0.0354(19) Uani 1 1 d .
H17 H 0.7864 -0.0306 0.2200 0.042 Uiso 1 1 calc R
C18 C 0.2499(8) 0.3276(7) 0.8252(8) 0.181(12) Uani 1 1 d GD
C19 C 0.2465(10) 0.2882(11) 0.8885(5) 0.110(6) Uani 1 1 d G
H19 H 0.3012 0.3208 0.9429 0.132 Uiso 1 1 calc R
C20 C 0.1629(12) 0.2011(11) 0.8722(7) 0.172(11) Uani 1 1 d G
H20 H 0.1606 0.1742 0.9154 0.206 Uiso 1 1 calc R
C21 C 0.0829(9) 0.1534(8) 0.7925(9) 0.136(7) Uani 1 1 d G
H21 H 0.0258 0.0939 0.7813 0.163 Uiso 1 1 calc R
C22 C 0.0863(8) 0.1928(9) 0.7292(6) 0.119(6) Uani 1 1 d G
H22 H 0.0316 0.1602 0.6747 0.143 Uiso 1 1 calc R
C23 C 0.1699(10) 0.2799(9) 0.7455(7) 0.140(9) Uani 1 1 d G
H23 H 0.1722 0.3068 0.7022 0.168 Uiso 1 1 calc R
C24 C 0.8538(6) 0.2400(5) 0.3971(5) 0.0346(19) Uani 1 1 d .
C25 C 0.8990(6) 0.2206(6) 0.4739(5) 0.038(2) Uani 1 1 d .
H25 H 0.8912 0.1582 0.4781 0.046 Uiso 1 1 calc R
C26 C 0.9556(6) 0.3031(6) 0.5417(5) 0.037(2) Uani 1 1 d .
H26 H 0.9907 0.3061 0.5976 0.045 Uiso 1 1 calc R
C27 C 0.9502(6) 0.3818(6) 0.5103(5) 0.039(2) Uani 1 1 d .
H27 H 0.9822 0.4472 0.5418 0.047 Uiso 1 1 calc R
C28 C 0.8895(6) 0.3455(6) 0.4249(5) 0.038(2) Uani 1 1 d .
H28 H 0.8734 0.3834 0.3896 0.046 Uiso 1 1 calc R
C29 C 0.9555(6) 0.2972(6) 0.1394(4) 0.0339(18) Uani 1 1 d .
C30 C 0.9302(6) 0.3753(6) 0.1254(5) 0.0367(19) Uani 1 1 d .
C31 C 0.9288(6) 0.4017(6) 0.0560(5) 0.042(2) Uani 1 1 d .
H31 H 0.9115 0.4537 0.0457 0.051 Uiso 1 1 calc R
C32 C 0.9514(6) 0.3558(7) 0.0012(5) 0.046(2) Uani 1 1 d .
H32 H 0.9466 0.3739 -0.0471 0.056 Uiso 1 1 calc R
C33 C 0.9813(6) 0.2824(6) 0.0175(5) 0.041(2) Uani 1 1 d .
H33 H 0.9992 0.2521 -0.0194 0.049 Uiso 1 1 calc R
C34 C 0.9858(6) 0.2525(6) 0.0862(5) 0.0360(19) Uani 1 1 d .
C35 C 1.0225(6) 0.1726(6) 0.1039(5) 0.041(2) Uani 1 1 d .
C36 C 1.0584(8) 0.1411(7) 0.0404(6) 0.061(3) Uani 1 1 d .
H36A H 1.0828 0.0917 0.0539 0.092 Uiso 1 1 calc R
H36B H 1.1164 0.1968 0.0419 0.092 Uiso 1 1 calc R
H36C H 0.9987 0.1149 -0.0147 0.092 Uiso 1 1 calc R
C37 C 0.9317(7) 0.0823(6) 0.0975(6) 0.052(2) Uani 1 1 d .
H37A H 0.9065 0.0986 0.1369 0.078 Uiso 1 1 calc R
H37B H 0.9571 0.0332 0.1098 0.078 Uiso 1 1 calc R
H37C H 0.8735 0.0574 0.0418 0.078 Uiso 1 1 calc R
C38 C 1.1180(7) 0.2108(8) 0.1872(6) 0.058(3) Uani 1 1 d .
H38A H 1.0996 0.2327 0.2295 0.087 Uiso 1 1 calc R
H38B H 1.1763 0.2648 0.1872 0.087 Uiso 1 1 calc R
H38C H 1.1401 0.1597 0.1989 0.087 Uiso 1 1 calc R
C39 C 0.9149(6) 0.4357(6) 0.1894(5) 0.041(2) Uani 1 1 d .
C40 C 1.2856(6) 0.3509(6) 0.5221(6) 0.051(2) Uani 1 1 d .
H40A H 1.3510 0.3928 0.5203 0.061 Uiso 1 1 calc R
H40B H 1.3061 0.3333 0.5739 0.061 Uiso 1 1 calc R
C41 C 1.2672(8) 0.4884(8) 0.6247(6) 0.072(3) Uani 1 1 d .
H41A H 1.3432 0.5248 0.6428 0.108 Uiso 1 1 calc R
H41B H 1.2565 0.4466 0.6594 0.108 Uiso 1 1 calc R
H41C H 1.2358 0.5332 0.6292 0.108 Uiso 1 1 calc R
C42 C 0.5052(7) 0.0716(6) 0.4186(5) 0.045(2) Uani 1 1 d .
H42A H 0.5092 0.0612 0.3664 0.067 Uiso 1 1 calc R
H42B H 0.4309 0.0456 0.4079 0.067 Uiso 1 1 calc R
H42C H 0.5408 0.0389 0.4530 0.067 Uiso 1 1 calc R
C43 C 0.5750(7) 0.2896(7) 0.1874(6) 0.049(2) Uani 1 1 d .
H43A H 0.6160 0.2592 0.2201 0.073 Uiso 1 1 calc R
H43B H 0.6122 0.3595 0.2122 0.073 Uiso 1 1 calc R
H43C H 0.5671 0.2738 0.1314 0.073 Uiso 1 1 calc R
C44 C 0.6410(7) -0.1971(6) 0.2797(5) 0.046(2) Uani 1 1 d .
H44A H 0.7146 -0.1704 0.2884 0.069 Uiso 1 1 calc R
H44B H 0.5963 -0.2486 0.2276 0.069 Uiso 1 1 calc R
H44C H 0.6365 -0.2231 0.3248 0.069 Uiso 1 1 calc R
C45 C 0.4667(6) 0.2530(6) 0.1853(5) 0.0372(19) Uani 1 1 d .
C46 C 0.4059(7) 0.3029(7) 0.1331(6) 0.056(2) Uani 1 1 d .
H46A H 0.4015 0.2885 0.0781 0.085 Uiso 1 1 calc R
H46B H 0.4434 0.3726 0.1592 0.085 Uiso 1 1 calc R
H46C H 0.3344 0.2793 0.1289 0.085 Uiso 1 1 calc R
C47 C 0.4029(7) 0.1434(6) 0.1398(5) 0.047(2) Uani 1 1 d .
H47A H 0.4368 0.1080 0.1718 0.071 Uiso 1 1 calc R
H47B H 0.4013 0.1310 0.0856 0.071 Uiso 1 1 calc R
H47C H 0.3303 0.1221 0.1332 0.071 Uiso 1 1 calc R
C48 C 0.4746(5) 0.2699(5) 0.2719(5) 0.0301(17) Uani 1 1 d .
C49 C 0.4271(6) 0.3245(5) 0.2954(5) 0.0373(19) Uani 1 1 d .
H49 H 0.3951 0.3545 0.2583 0.045 Uiso 1 1 calc R
C50 C 0.4257(6) 0.3360(6) 0.3702(5) 0.040(2) Uani 1 1 d .
H50 H 0.3958 0.3754 0.3854 0.048 Uiso 1 1 calc R
C51 C 0.4681(6) 0.2898(6) 0.4227(5) 0.038(2) Uani 1 1 d .
H51 H 0.4643 0.2957 0.4734 0.046 Uiso 1 1 calc R
C52 C 0.5166(6) 0.2342(5) 0.4040(5) 0.0332(18) Uani 1 1 d .
C53 C 0.5239(5) 0.2283(5) 0.3292(4) 0.0284(17) Uani 1 1 d .
C54 C 0.5605(6) 0.1810(6) 0.4636(5) 0.039(2) Uani 1 1 d .
C55 C 0.6805(6) 0.2207(6) 0.4967(5) 0.048(2) Uani 1 1 d .
H55A H 0.6989 0.2228 0.4510 0.072 Uiso 1 1 calc R
H55B H 0.7056 0.1790 0.5262 0.072 Uiso 1 1 calc R
H55C H 0.7141 0.2857 0.5343 0.072 Uiso 1 1 calc R
C56 C 0.3872(6) -0.2249(6) 0.1820(5) 0.0375(19) Uani 1 1 d .
H56A H 0.3139 -0.2394 0.1727 0.045 Uiso 1 1 calc R
H56B H 0.3927 -0.2867 0.1726 0.045 Uiso 1 1 calc R
C57 C 0.3846(7) -0.2611(6) 0.0256(5) 0.050(2) Uani 1 1 d .
H57A H 0.3112 -0.3087 0.0054 0.075 Uiso 1 1 calc R
H57B H 0.4325 -0.2915 0.0453 0.075 Uiso 1 1 calc R
H57C H 0.3932 -0.2364 -0.0190 0.075 Uiso 1 1 calc R
C58 C 0.4638(6) -0.1637(6) 0.2702(5) 0.0390(19) Uani 1 1 d .
H58A H 0.4654 -0.2048 0.3073 0.047 Uiso 1 1 calc R
H58B H 0.4408 -0.1156 0.2870 0.047 Uiso 1 1 calc R
C59 C 0.3048(6) -0.1339(6) 0.0647(5) 0.048(2) Uani 1 1 d .
H59A H 0.3062 -0.1100 0.0181 0.072 Uiso 1 1 calc R
H59B H 0.3096 -0.0841 0.1064 0.072 Uiso 1 1 calc R
H59C H 0.2385 -0.1915 0.0460 0.072 Uiso 1 1 calc R
C60 C 0.8107(7) 0.0923(7) 0.6473(6) 0.053(2) Uani 1 1 d .
H60 H 0.8230 0.1223 0.6078 0.064 Uiso 1 1 calc R
C61 C 0.8195(7) 0.1458(7) 0.7159(6) 0.052(2) Uani 1 1 d .
C62 C 0.8047(8) 0.1028(8) 0.7755(6) 0.061(3) Uani 1 1 d .
H62 H 0.8126 0.1399 0.8246 0.073 Uiso 1 1 calc R
C63 C 0.7781(8) 0.0046(8) 0.7620(7) 0.069(3) Uani 1 1 d .
H63 H 0.7668 -0.0260 0.8014 0.083 Uiso 1 1 calc R
C64 C 0.7687(8) -0.0468(7) 0.6918(7) 0.064(3) Uani 1 1 d .
H64 H 0.7508 -0.1136 0.6831 0.076 Uiso 1 1 calc R
C65 C 0.7841(8) -0.0057(8) 0.6333(7) 0.065(3) Uani 1 1 d .
H65 H 0.7768 -0.0429 0.5846 0.078 Uiso 1 1 calc R
C66 C 0.4124(10) 0.5446(9) 0.1992(12) 0.100(6) Uani 1 1 d .
H66 H 0.4582 0.5573 0.1739 0.120 Uiso 1 1 calc R
C67 C 0.4520(13) 0.5691(11) 0.2771(18) 0.141(10) Uani 1 1 d .
H67 H 0.5268 0.5985 0.3085 0.169 Uiso 1 1 calc R
C68 C 0.3880(17) 0.5539(11) 0.3184(10) 0.123(7) Uani 1 1 d .
H68 H 0.4184 0.5728 0.3767 0.148 Uiso 1 1 calc R
C69 C 0.2850(13) 0.5124(12) 0.2729(10) 0.115(5) Uani 1 1 d .
H69 H 0.2398 0.4999 0.2987 0.138 Uiso 1 1 calc R
C70 C 0.2396(10) 0.4858(10) 0.1859(9) 0.094(4) Uani 1 1 d .
H70 H 0.1650 0.4586 0.1536 0.113 Uiso 1 1 calc R
C71 C 0.3038(11) 0.4998(8) 0.1506(9) 0.080(4) Uani 1 1 d .
O1 O 0.9516(4) 0.2651(4) 0.2043(3) 0.0383(13) Uani 1 1 d .
O2 O 0.5784(4) 0.1823(3) 0.3123(3) 0.0331(12) Uani 1 1 d .
P4 P 0.59578(16) -0.10285(15) 0.27677(13) 0.0348(5) Uani 1 1 d .
P3 P 0.41548(16) -0.16332(16) 0.10849(13) 0.0359(5) Uani 1 1 d .
P1 P 1.09042(16) 0.20107(15) 0.43866(13) 0.0365(5) Uani 1 1 d .
P2 P 1.20472(17) 0.41606(16) 0.51940(14) 0.0407(5) Uani 1 1 d .
Ru2 Ru 0.58079(5) -0.04312(5) 0.16863(4) 0.03047(15) Uani 1 1 d .
Ru1 Ru 1.03101(5) 0.31378(5) 0.45593(4) 0.03289(15) Uani 1 1 d .
Lu1 Lu 0.91257(3) 0.20191(2) 0.28492(2) 0.03186(10) Uani 1 1 d .
Lu2 Lu 0.67510(3) 0.11704(2) 0.31170(2) 0.03054(9) Uani 1 1 d .

loop_
_atom_site_aniso_label
_atom_site_aniso_U_11
_atom_site_aniso_U_22
_atom_site_aniso_U_33
_atom_site_aniso_U_23
_atom_site_aniso_U_13
_atom_site_aniso_U_12
C1 0.039(4) 0.033(4) 0.039(5) 0.003(4) 0.012(4) 0.018(4)
C2 0.068(6) 0.063(6) 0.037(5) 0.012(5) 0.017(5) 0.044(5)
C3 0.052(5) 0.043(5) 0.036(5) 0.003(4) 0.013(4) 0.022(4)
C4 0.048(5) 0.035(4) 0.024(4) 0.008(4) 0.011(4) 0.022(4)
C5 0.063(6) 0.063(6) 0.051(6) 0.019(5) 0.025(5) 0.040(5)
C6 0.048(5) 0.071(7) 0.049(6) 0.010(5) 0.030(5) 0.024(5)
C7 0.074(7) 0.057(6) 0.048(6) 0.026(5) 0.038(5) 0.037(5)
C8 0.040(5) 0.053(6) 0.056(6) 0.000(5) 0.019(4) 0.021(4)
C9 0.051(6) 0.061(7) 0.110(10) 0.043(7) 0.023(6) 0.007(5)
C10 0.094(9) 0.052(7) 0.080(8) 0.012(6) 0.033(7) 0.022(6)
C11 0.184(16) 0.094(11) 0.114(14) 0.056(10) 0.063(12) 0.079(11)
C12 0.145(16) 0.121(15) 0.41(4) 0.08(2) 0.20(2) 0.074(13)
C13 0.030(4) 0.052(5) 0.026(4) 0.010(4) 0.013(4) 0.024(4)
C14 0.035(4) 0.041(5) 0.037(5) 0.017(4) 0.019(4) 0.019(4)
C15 0.040(5) 0.034(5) 0.028(4) 0.004(4) 0.015(4) 0.008(4)
C16 0.039(5) 0.038(5) 0.027(4) 0.001(4) 0.017(4) 0.015(4)
C17 0.044(5) 0.039(5) 0.032(5) 0.010(4) 0.022(4) 0.022(4)
C18 0.26(3) 0.19(2) 0.31(4) 0.15(3) 0.23(3) 0.20(2)
C19 0.115(12) 0.088(11) 0.122(14) 0.001(10) 0.040(10) 0.062(10)
C20 0.29(3) 0.26(3) 0.099(15) 0.078(16) 0.100(17) 0.24(3)
C21 0.199(19) 0.179(17) 0.136(15) 0.067(16) 0.101(16) 0.159(17)
C22 0.153(16) 0.164(17) 0.095(13) 0.054(12) 0.065(12) 0.110(14)
C23 0.130(14) 0.23(2) 0.050(8) -0.026(11) -0.020(8) 0.160(16)
C24 0.025(4) 0.032(5) 0.032(5) 0.000(4) 0.005(3) 0.007(4)
C25 0.030(4) 0.046(5) 0.030(5) 0.003(4) 0.008(4) 0.017(4)
C26 0.039(5) 0.051(5) 0.025(4) 0.011(4) 0.015(4) 0.021(4)
C27 0.033(4) 0.042(5) 0.039(5) 0.004(4) 0.016(4) 0.017(4)
C28 0.029(4) 0.050(5) 0.032(5) 0.007(4) 0.013(4) 0.018(4)
C29 0.032(4) 0.048(5) 0.021(4) 0.011(4) 0.012(3) 0.016(4)
C30 0.030(4) 0.040(5) 0.036(5) 0.011(4) 0.012(4) 0.013(4)
C31 0.041(5) 0.043(5) 0.037(5) 0.010(4) 0.015(4) 0.016(4)
C32 0.042(5) 0.058(6) 0.039(5) 0.018(5) 0.021(4) 0.016(5)
C33 0.035(4) 0.043(5) 0.035(5) 0.004(4) 0.015(4) 0.011(4)
C34 0.033(4) 0.039(5) 0.028(4) 0.006(4) 0.013(4) 0.009(4)
C35 0.042(5) 0.043(5) 0.049(5) 0.015(4) 0.024(4) 0.024(4)
C36 0.075(7) 0.076(7) 0.054(6) 0.016(5) 0.039(6) 0.045(6)
C37 0.063(6) 0.050(6) 0.055(6) 0.014(5) 0.033(5) 0.031(5)
C38 0.052(6) 0.092(8) 0.050(6) 0.023(6) 0.025(5) 0.049(6)
C39 0.045(5) 0.043(5) 0.038(5) 0.011(4) 0.016(4) 0.024(4)
C40 0.031(5) 0.048(5) 0.062(6) 0.003(5) 0.014(4) 0.014(4)
C41 0.050(6) 0.077(7) 0.060(7) -0.015(6) 0.010(5) 0.025(6)
C42 0.054(5) 0.042(5) 0.049(5) 0.019(4) 0.027(5) 0.025(4)
C43 0.057(6) 0.060(6) 0.049(6) 0.022(5) 0.035(5) 0.033(5)
C44 0.046(5) 0.048(5) 0.044(5) 0.013(4) 0.014(4) 0.026(4)
C45 0.039(5) 0.038(5) 0.039(5) 0.011(4) 0.016(4) 0.022(4)
C46 0.067(6) 0.072(7) 0.044(6) 0.024(5) 0.021(5) 0.047(6)
C47 0.054(5) 0.049(5) 0.030(5) 0.002(4) 0.010(4) 0.024(5)
C48 0.026(4) 0.029(4) 0.033(4) 0.003(3) 0.014(3) 0.012(3)
C49 0.032(4) 0.035(5) 0.046(5) 0.016(4) 0.016(4) 0.017(4)
C50 0.036(5) 0.049(5) 0.049(5) 0.019(4) 0.025(4) 0.028(4)
C51 0.035(4) 0.048(5) 0.036(5) 0.010(4) 0.020(4) 0.018(4)
C52 0.032(4) 0.039(5) 0.031(4) 0.009(4) 0.015(3) 0.018(4)
C53 0.027(4) 0.030(4) 0.030(4) 0.004(3) 0.012(3) 0.016(3)
C54 0.047(5) 0.047(5) 0.037(5) 0.018(4) 0.024(4) 0.027(4)
C55 0.051(5) 0.052(6) 0.044(5) 0.015(5) 0.018(4) 0.029(5)
C56 0.031(4) 0.036(5) 0.037(5) 0.009(4) 0.012(4) 0.011(4)
C57 0.051(5) 0.041(5) 0.041(5) 0.002(4) 0.021(4) 0.007(4)
C58 0.046(5) 0.045(5) 0.041(5) 0.022(4) 0.027(4) 0.025(4)
C59 0.042(5) 0.053(6) 0.044(5) 0.022(4) 0.017(4) 0.016(4)
C60 0.054(6) 0.060(6) 0.048(6) 0.021(5) 0.021(5) 0.030(5)
C61 0.058(6) 0.051(6) 0.047(6) 0.014(5) 0.024(5) 0.023(5)
C62 0.074(7) 0.071(7) 0.050(6) 0.020(6) 0.034(6) 0.038(6)
C63 0.072(7) 0.073(8) 0.085(9) 0.046(7) 0.044(7) 0.038(6)
C64 0.062(7) 0.047(6) 0.075(8) 0.011(6) 0.021(6) 0.029(5)
C65 0.067(7) 0.078(8) 0.053(7) 0.010(6) 0.022(5) 0.043(6)
C66 0.042(7) 0.064(8) 0.157(15) 0.040(10) 0.002(8) 0.028(6)
C67 0.061(10) 0.054(9) 0.25(3) 0.060(14) 0.021(14) 0.013(8)
C68 0.150(17) 0.071(10) 0.097(12) -0.002(9) -0.008(12) 0.068(12)
C69 0.098(11) 0.151(15) 0.095(12) 0.014(11) 0.037(10) 0.066(11)
C70 0.061(8) 0.112(11) 0.092(11) 0.023(9) 0.031(8) 0.025(7)
C71 0.111(11) 0.048(7) 0.086(10) 0.025(7) 0.039(9) 0.043(7)
O1 0.035(3) 0.037(3) 0.035(3) 0.000(3) 0.011(2) 0.014(2)
O2 0.031(3) 0.037(3) 0.024(3) 0.005(2) 0.007(2) 0.014(2)
P4 0.0369(11) 0.0374(12) 0.0324(12) 0.0107(10) 0.0149(9) 0.0191(10)
P3 0.0336(11) 0.0397(12) 0.0314(12) 0.0079(10) 0.0132(9) 0.0149(10)
P1 0.0335(11) 0.0426(12) 0.0353(12) 0.0108(10) 0.0135(9) 0.0208(10)
P2 0.0344(12) 0.0411(13) 0.0397(13) 0.0051(11) 0.0122(10) 0.0158(10)
Ru2 0.0297(3) 0.0358(4) 0.0275(3) 0.0087(3) 0.0129(3) 0.0160(3)
Ru1 0.0301(3) 0.0374(4) 0.0302(4) 0.0066(3) 0.0123(3) 0.0159(3)
Lu1 0.03051(19) 0.0372(2) 0.0288(2) 0.00770(17) 0.01355(16) 0.01594(16)
Lu2 0.03057(19) 0.0351(2) 0.0286(2) 0.00793(16) 0.01347(16) 0.01725(16)

loop_
_atom_type_symbol
_atom_type_description
_atom_type_scat_dispersion_real
_atom_type_scat_dispersion_imag
_atom_type_scat_source
C C 0.0033 0.0016 'International Tables Vol C Tables 4.2.6.8 and 6.1.1.4'
H H 0.0000 0.0000 'International Tables Vol C Tables 4.2.6.8 and 6.1.1.4'
O O 0.0106 0.0060 'International Tables Vol C Tables 4.2.6.8 and 6.1.1.4'
P P 0.1023 0.0942 'International Tables Vol C Tables 4.2.6.8 and 6.1.1.4'
Ru Ru -1.2594 0.8363 'International Tables Vol C Tables 4.2.6.8 and 6.1.1.4'
Lu Lu -0.4720 5.8584 'International Tables Vol C Tables 4.2.6.8 and 6.1.1.4'

loop_
_geom_angle_atom_site_label_1
_geom_angle_atom_site_label_2
_geom_angle_atom_site_label_3
_geom_angle
P1 C1 Lu1 95.1(3)
P4 C4 Lu2 95.0(3)
C40 C8 P1 108.3(6)
C14 C13 C17 102.9(7)
C14 C13 Ru2 72.0(4)
C17 C13 Ru2 70.1(4)
C14 C13 Lu1 129.0(6)
C17 C13 Lu1 106.3(5)
Ru2 C13 Lu1 158.1(4)
C14 C13 Lu2 108.3(5)
C17 C13 Lu2 120.2(5)
Ru2 C13 Lu2 73.0(2)
Lu1 C13 Lu2 91.8(3)
C15 C14 C13 110.0(7)
C15 C14 Ru2 72.8(4)
C13 C14 Ru2 70.0(4)
C16 C15 C14 108.3(7)
C16 C15 Ru2 71.8(5)
C14 C15 Ru2 70.4(4)
C15 C16 C17 107.7(7)
C15 C16 Ru2 72.2(4)
C17 C16 Ru2 69.1(4)
C16 C17 C13 111.0(7)
C16 C17 Ru2 74.2(5)
C13 C17 Ru2 71.2(4)
C19 C18 C23 120.0
C19 C18 C12 114.2(14)
C23 C18 C12 125.8(14)
C20 C19 C18 120.0
C19 C20 C21 120.0
C22 C21 C20 120.0
C23 C22 C21 120.0
C22 C23 C18 120.0
C25 C24 C28 101.3(7)
C25 C24 Ru1 68.9(4)
C28 C24 Ru1 70.7(4)
C25 C24 Lu2 110.2(5)
C28 C24 Lu2 127.9(5)
Ru1 C24 Lu2 159.6(4)
C25 C24 Lu1 118.7(5)
C28 C24 Lu1 108.7(5)
Ru1 C24 Lu1 72.7(2)
Lu2 C24 Lu1 91.4(2)
C26 C25 C24 113.1(8)
C26 C25 Ru1 74.4(5)
C24 C25 Ru1 73.1(5)
C25 C26 C27 106.6(7)
C25 C26 Ru1 68.8(5)
C27 C26 Ru1 72.1(4)
C28 C27 C26 108.0(7)
C28 C27 Ru1 70.7(4)
C26 C27 Ru1 71.1(4)
C27 C28 C24 110.9(7)
C27 C28 Ru1 73.1(4)
C24 C28 Ru1 70.6(4)
O1 C29 C30 119.8(7)
O1 C29 C34 119.8(7)
C30 C29 C34 120.4(7)
C31 C30 C29 117.8(7)
C31 C30 C39 120.5(7)
C29 C30 C39 121.5(7)
C32 C31 C30 122.7(8)
C31 C32 C33 119.2(8)
C34 C33 C32 121.6(8)
C33 C34 C29 118.2(8)
C33 C34 C35 120.3(7)
C29 C34 C35 121.5(7)
C38 C35 C37 112.0(8)
C38 C35 C34 109.6(7)
C37 C35 C34 110.9(6)
C38 C35 C36 106.4(7)
C37 C35 C36 106.4(7)
C34 C35 C36 111.4(7)
C3 C39 C5 107.6(7)
C3 C39 C6 110.5(7)
C5 C39 C6 107.1(7)
C3 C39 C30 109.4(6)
C5 C39 C30 111.0(7)
C6 C39 C30 111.2(7)
C8 C40 P2 110.2(6)
C43 C45 C48 111.7(6)
C43 C45 C46 107.2(7)
C48 C45 C46 112.7(6)
C43 C45 C47 110.3(7)
C48 C45 C47 108.6(7)
C46 C45 C47 106.3(7)
C49 C48 C53 117.7(7)
C49 C48 C45 120.1(7)
C53 C48 C45 122.2(6)
C50 C49 C48 122.1(7)
C51 C50 C49 119.2(7)
C50 C51 C52 122.1(7)
C51 C52 C53 118.1(7)
C51 C52 C54 120.5(7)
C53 C52 C54 121.3(6)
O2 C53 C48 119.8(6)
O2 C53 C52 119.8(6)
C48 C53 C52 120.5(6)
C7 C54 C55 107.3(7)
C7 C54 C52 113.1(6)
C55 C54 C52 110.4(7)
C7 C54 C42 105.3(7)
C55 C54 C42 111.3(7)
C52 C54 C42 109.3(7)
C58 C56 P3 111.4(5)
C56 C58 P4 108.5(5)
C61 C60 C65 121.5(10)
C60 C61 C62 119.6(9)
C60 C61 C10 121.0(9)
C62 C61 C10 119.4(9)
C63 C62 C61 119.1(10)
C64 C63 C62 119.4(10)
C63 C64 C65 122.2(10)
C64 C65 C60 118.1(10)
C67 C66 C71 121.3(19)
C66 C67 C68 122.0(18)
C69 C68 C67 117.1(18)
C68 C69 C70 121.5(16)
C71 C70 C69 118.6(13)
C70 C71 C66 119.4(15)
C70 C71 C11 120.3(14)
C66 C71 C11 120.2(16)
C29 O1 Lu1 167.9(5)
C53 O2 Lu2 168.4(5)
C4 P4 C44 108.7(4)
C4 P4 C58 109.2(4)
C44 P4 C58 102.5(4)
C4 P4 Ru2 111.1(3)
C44 P4 Ru2 116.1(3)
C58 P4 Ru2 108.7(3)
C4 P4 Lu2 50.0(2)
C44 P4 Lu2 142.4(3)
C58 P4 Lu2 113.5(3)
Ru2 P4 Lu2 62.64(5)
C57 P3 C59 101.7(4)
C57 P3 C56 102.6(4)
C59 P3 C56 103.1(4)
C57 P3 Ru2 117.4(3)
C59 P3 Ru2 118.5(3)
C56 P3 Ru2 111.3(2)
C1 P1 C2 107.7(4)
C1 P1 C8 108.2(4)
C2 P1 C8 103.3(5)
C1 P1 Ru1 112.1(3)
C2 P1 Ru1 116.0(3)
C8 P1 Ru1 108.9(3)
C1 P1 Lu1 49.8(2)
C2 P1 Lu1 139.1(3)
C8 P1 Lu1 115.7(3)
Ru1 P1 Lu1 63.19(5)
C41 P2 C9 100.0(6)
C41 P2 C40 102.4(5)
C9 P2 C40 103.1(5)
C41 P2 Ru1 121.1(4)
C9 P2 Ru1 117.2(4)
C40 P2 Ru1 110.6(3)
C17 Ru2 C13 38.7(3)
C17 Ru2 C14 61.8(3)
C13 Ru2 C14 38.0(3)
C17 Ru2 P3 141.1(2)
C13 Ru2 P3 167.2(2)
C14 Ru2 P3 129.5(2)
C17 Ru2 C16 36.7(3)
C13 Ru2 C16 63.7(3)
C14 Ru2 C16 61.2(3)
P3 Ru2 C16 109.7(2)
C17 Ru2 C15 61.0(3)
C13 Ru2 C15 63.4(3)
C14 Ru2 C15 36.9(3)
P3 Ru2 C15 104.6(2)
C16 Ru2 C15 36.0(3)
C17 Ru2 P4 97.1(2)
C13 Ru2 P4 109.3(2)
C14 Ru2 P4 146.8(2)
P3 Ru2 P4 83.34(8)
C16 Ru2 P4 117.8(2)
C15 Ru2 P4 153.8(2)
C17 Ru2 Lu2 88.1(2)
C13 Ru2 Lu2 59.6(2)
C14 Ru2 Lu2 80.7(2)
P3 Ru2 Lu2 128.19(6)
C16 Ru2 Lu2 122.1(2)
C15 Ru2 Lu2 117.07(19)
P4 Ru2 Lu2 72.83(6)
C25 Ru1 C24 38.0(3)
C25 Ru1 C28 61.5(3)
C24 Ru1 C28 38.7(3)
C25 Ru1 C26 36.8(3)
C24 Ru1 C26 63.7(3)
C28 Ru1 C26 61.2(3)
C25 Ru1 P2 144.5(2)
C24 Ru1 P2 168.1(2)
C28 Ru1 P2 129.4(2)
C26 Ru1 P2 112.7(2)
C25 Ru1 P1 95.3(2)
C24 Ru1 P1 107.9(2)
C28 Ru1 P1 146.3(2)
C26 Ru1 P1 115.6(2)
P2 Ru1 P1 83.91(8)
C25 Ru1 C27 61.2(3)
C24 Ru1 C27 63.6(3)
C28 Ru1 C27 36.2(3)
C26 Ru1 C27 36.8(3)
P2 Ru1 C27 106.4(2)
P1 Ru1 C27 152.3(2)
C25 Ru1 Lu1 87.3(2)
C24 Ru1 Lu1 59.6(2)
C28 Ru1 Lu1 81.7(2)
C26 Ru1 Lu1 121.8(2)
P2 Ru1 Lu1 125.47(7)
P1 Ru1 Lu1 72.40(6)
C27 Ru1 Lu1 117.4(2)
O1 Lu1 C1 114.3(3)
O1 Lu1 C13 103.6(2)
C1 Lu1 C13 104.2(3)
O1 Lu1 C24 137.5(2)
C1 Lu1 C24 101.6(3)
C13 Lu1 C24 88.0(2)
O1 Lu1 Ru1 116.75(14)
C1 Lu1 Ru1 78.94(18)
C13 Lu1 Ru1 134.18(18)
C24 Lu1 Ru1 47.69(16)
O1 Lu1 P1 118.78(14)
C1 Lu1 P1 35.04(18)
C13 Lu1 P1 129.61(19)
C24 Lu1 P1 78.98(17)
Ru1 Lu1 P1 44.41(4)
O1 Lu1 Lu2 133.49(14)
C1 Lu1 Lu2 107.9(2)
C13 Lu1 Lu2 45.80(17)
C24 Lu1 Lu2 42.16(16)
Ru1 Lu1 Lu2 89.134(16)
P1 Lu1 Lu2 106.83(4)
O2 Lu2 C4 122.6(2)
O2 Lu2 C24 105.4(2)
C4 Lu2 C24 100.9(3)
O2 Lu2 C13 129.3(2)
C4 Lu2 C13 100.9(3)
C24 Lu2 C13 88.8(2)
O2 Lu2 Ru2 113.42(13)
C4 Lu2 Ru2 78.63(17)
C24 Lu2 Ru2 133.92(18)
C13 Lu2 Ru2 47.37(18)
O2 Lu2 P4 121.43(14)
C4 Lu2 P4 34.97(18)
C24 Lu2 P4 127.68(19)
C13 Lu2 P4 79.53(19)
Ru2 Lu2 P4 44.53(4)
O2 Lu2 Lu1 129.72(14)
C4 Lu2 Lu1 105.2(2)
C24 Lu2 Lu1 46.42(19)
C13 Lu2 Lu1 42.40(17)
Ru2 Lu2 Lu1 88.666(16)
P4 Lu2 Lu1 106.20(4)

loop_
_geom_bond_atom_site_label_1
_geom_bond_atom_site_label_2
_geom_bond_distance
C1 P1 1.780(8)
C1 Lu1 2.370(8)
C2 P1 1.816(9)
C3 C39 1.526(11)
C4 P4 1.775(7)
C4 Lu2 2.374(7)
C5 C39 1.531(12)
C6 C39 1.543(12)
C7 C54 1.517(11)
C8 C40 1.527(12)
C8 P1 1.817(8)
C9 P2 1.809(10)
C10 C61 1.523(13)
C11 C71 1.412(17)
C12 C18 1.468(9)
C13 C14 1.447(10)
C13 C17 1.459(11)
C13 Ru2 2.207(8)
C13 Lu1 2.433(8)
C13 Lu2 2.587(7)
C14 C15 1.422(11)
C14 Ru2 2.233(8)
C15 C16 1.399(11)
C15 Ru2 2.264(8)
C16 C17 1.402(11)
C16 Ru2 2.259(8)
C17 Ru2 2.192(7)
C18 C19 1.3900
C18 C23 1.3900
C19 C20 1.3900
C20 C21 1.3900
C21 C22 1.3900
C22 C23 1.3900
C24 C25 1.441(11)
C24 C28 1.484(11)
C24 Ru1 2.240(7)
C24 Lu2 2.422(7)
C24 Lu1 2.614(8)
C25 C26 1.402(11)
C25 Ru1 2.184(8)
C26 C27 1.429(11)
C26 Ru1 2.256(8)
C27 C28 1.400(11)
C27 Ru1 2.270(8)
C28 Ru1 2.240(7)
C29 O1 1.362(9)
C29 C30 1.418(11)
C29 C34 1.426(10)
C30 C31 1.383(11)
C30 C39 1.550(11)
C31 C32 1.374(12)
C32 C33 1.390(12)
C33 C34 1.386(11)
C34 C35 1.548(11)
C35 C38 1.516(12)
C35 C37 1.534(12)
C35 C36 1.554(11)
C40 P2 1.828(8)
C41 P2 1.804(10)
C42 C54 1.552(11)
C43 C45 1.515(11)
C44 P4 1.816(8)
C45 C48 1.535(11)
C45 C46 1.543(11)
C45 C47 1.556(11)
C48 C49 1.408(10)
C48 C53 1.413(10)
C49 C50 1.374(11)
C50 C51 1.372(11)
C51 C52 1.399(10)
C52 C53 1.416(10)
C52 C54 1.544(11)
C53 O2 1.351(8)
C54 C55 1.527(11)
C56 C58 1.521(11)
C56 P3 1.842(8)
C57 P3 1.801(8)
C58 P4 1.830(8)
C59 P3 1.807(8)
C60 C61 1.355(12)
C60 C65 1.392(13)
C61 C62 1.399(13)
C62 C63 1.396(14)
C63 C64 1.360(14)
C64 C65 1.368(14)
C66 C67 1.27(3)
C66 C71 1.385(17)
C67 C68 1.41(2)
C68 C69 1.31(2)
C69 C70 1.419(19)
C70 C71 1.329(17)
O1 Lu1 2.029(6)
O2 Lu2 2.050(5)
P4 Ru2 2.265(2)
P4 Lu2 3.086(2)
P3 Ru2 2.257(2)
P1 Ru1 2.267(2)
P1 Lu1 3.088(2)
P2 Ru1 2.257(2)
Ru2 Lu2 2.8684(7)
Ru1 Lu1 2.8916(7)
Lu1 Lu2 3.6065(5)
